data_2229507
loop_
_publ_author_name
'Reiss, Guido J.'
'Finze, Maik'

_publ_section_title
;
 (\h^4^-<i>s</i>-<i>cis</i>-1,3-Butadiene)tetracarbonylchromium(0)
;
_journal_coeditor_code SI2332
_journal_issue 3
_journal_name_full 'Acta Crystallographica Section E'
_journal_page_first m333
_journal_paper_doi 10.1107/S1600536811004636
_journal_volume 67
_journal_year 2011
_chemical_formula_iupac '[Cr (C4 H6) (C O)4]'
_chemical_formula_moiety 'C8 H6 Cr O4'
_chemical_formula_sum 'C8 H6 Cr O4'
_chemical_formula_weight 218.13
_chemical_name_systematic
;
(\h^4^-<i>s</i>-<i>cis</i>-1,3-Butadiene)tetracarbonylchromium(0)
;
_space_group_IT_number 2
_symmetry_cell_setting triclinic
_symmetry_space_group_name_Hall '-P 1'
_symmetry_space_group_name_H-M 'P -1'
_atom_sites_solution_hydrogens geom
_atom_sites_solution_primary direct
_atom_sites_solution_secondary difmap
_audit_creation_method SHELXL-97
_cell_angle_alpha 84.728(7)
_cell_angle_beta 81.840(8)
_cell_angle_gamma 69.127(8)
_cell_formula_units_Z 2
_cell_length_a 6.4011(8)
_cell_length_b 6.7666(8)
_cell_length_c 11.0642(10)
_cell_measurement_reflns_used 2257
_cell_measurement_temperature 137.0(10)
_cell_measurement_theta_max 28.7267
_cell_measurement_theta_min 3.4197
_cell_volume 442.80(9)
_computing_cell_refinement
;
<i>CrysAlis PRO</i> (Oxford Diffraction, 2009)
;
_computing_data_collection
;
<i>CrysAlis PRO</i> (Oxford Diffraction, 2009)
;
_computing_data_reduction
;
<i>CrysAlis PRO</i> (Oxford Diffraction, 2009)
;
_computing_molecular_graphics 'DIAMOND (Brandenburg, 2010)'
_computing_publication_material 'SHELXL97 (Sheldrick, 2008)'
_computing_structure_refinement 'SHELXL97 (Sheldrick, 2008)'
_computing_structure_solution 'SHELXS97 (Sheldrick, 2008)'
_diffrn_ambient_temperature 137(2)
_diffrn_measured_fraction_theta_full 0.993
_diffrn_measured_fraction_theta_max 0.993
_diffrn_measurement_device_type 'Oxford Diffraction Xcalibur Eos'
_diffrn_measurement_method \w
_diffrn_radiation_monochromator graphite
_diffrn_radiation_source 'fine-focus sealed tube'
_diffrn_radiation_type MoK\a
_diffrn_radiation_wavelength 0.71073
_diffrn_reflns_av_R_equivalents 0.0202
_diffrn_reflns_av_sigmaI/netI 0.0326
_diffrn_reflns_limit_h_max 7
_diffrn_reflns_limit_h_min -7
_diffrn_reflns_limit_k_max 8
_diffrn_reflns_limit_k_min -8
_diffrn_reflns_limit_l_max 13
_diffrn_reflns_limit_l_min -13
_diffrn_reflns_number 2829
_diffrn_reflns_theta_full 25.99
_diffrn_reflns_theta_max 25.99
_diffrn_reflns_theta_min 4.09
_diffrn_standards_decay_% 0
_diffrn_standards_interval_time 60
_diffrn_standards_number 3
_exptl_absorpt_coefficient_mu 1.267
_exptl_absorpt_correction_T_max 0.946
_exptl_absorpt_correction_T_min 0.711
_exptl_absorpt_correction_type gaussian
_exptl_absorpt_process_details '(CrysAlis PRO; Oxford Diffraction, 2009)'
_exptl_crystal_colour yellow
_exptl_crystal_density_diffrn 1.636
_exptl_crystal_density_method 'not measured'
_exptl_crystal_description platelet
_exptl_crystal_F_000 220
_exptl_crystal_size_max 0.381
_exptl_crystal_size_mid 0.255
_exptl_crystal_size_min 0.044
_refine_diff_density_max 0.288
_refine_diff_density_min -0.384
_refine_ls_extinction_method none
_refine_ls_goodness_of_fit_ref 1.046
_refine_ls_hydrogen_treatment refall
_refine_ls_matrix_type full
_refine_ls_number_parameters 140
_refine_ls_number_reflns 1735
_refine_ls_number_restraints 0
_refine_ls_restrained_S_all 1.046
_refine_ls_R_factor_all 0.0336
_refine_ls_R_factor_gt 0.0276
_refine_ls_shift/su_max 0.001
_refine_ls_shift/su_mean 0.000
_refine_ls_structure_factor_coef Fsqd
_refine_ls_weighting_details 'calc w=1/[\s^2^(Fo^2^)+(0.04P)^2^] where P=(Fo^2^+2Fc^2^)/3'
_refine_ls_weighting_scheme calc
_refine_ls_wR_factor_gt 0.0664
_refine_ls_wR_factor_ref 0.0676
_reflns_number_gt 1498
_reflns_number_total 1735
_reflns_threshold_expression I>2\s(I)
_cod_data_source_file si2332.cif
_cod_data_source_block I
_cod_original_cell_volume 442.80(8)
_cod_database_code 2229507
_cod_database_fobs_code 2229507

loop_
_symmetry_equiv_pos_as_xyz
'x, y, z'
'-x, -y, -z'

loop_
_atom_site_type_symbol
_atom_site_label
_atom_site_fract_x
_atom_site_fract_y
_atom_site_fract_z
_atom_site_U_iso_or_equiv
_atom_site_adp_type
_atom_site_calc_flag
_atom_site_refinement_flags
_atom_site_occupancy
_atom_site_disorder_assembly
_atom_site_disorder_group
Cr Cr1 0.66351(5) 0.59871(5) 0.74506(3) 0.01600(12) Uani d . 1 . .
O O6 0.8591(3) 0.2852(3) 0.94893(13) 0.0342(4) Uani d . 1 . .
C C6 0.7852(3) 0.4125(3) 0.87540(17) 0.0212(4) Uani d . 1 . .
O O5 0.3023(3) 0.4055(2) 0.79702(16) 0.0342(4) Uani d . 1 . .
O O8 0.4722(3) 0.7542(3) 0.50255(13) 0.0329(4) Uani d . 1 . .
C C8 0.5444(3) 0.7032(3) 0.59328(18) 0.0222(4) Uani d . 1 . .
C C5 0.4434(3) 0.4763(3) 0.77460(18) 0.0216(4) Uani d . 1 . .
O O7 1.0248(3) 0.2629(3) 0.59598(14) 0.0329(4) Uani d . 1 . .
C C7 0.8870(3) 0.3908(3) 0.65151(18) 0.0222(4) Uani d . 1 . .
C C3 0.8024(4) 0.8098(3) 0.81772(19) 0.0258(5) Uani d . 1 . .
H H3 0.921(4) 0.746(4) 0.864(2) 0.027(6) Uiso d . 1 . .
C C2 0.5762(4) 0.8487(3) 0.8746(2) 0.0269(5) Uani d . 1 . .
H H2 0.556(3) 0.811(3) 0.955(2) 0.019(5) Uiso d . 1 . .
C C1 0.3978(4) 0.9184(4) 0.8059(2) 0.0287(5) Uani d . 1 . .
H H12 0.403(4) 1.009(4) 0.732(2) 0.031(4) Uiso d . 1 . .
H H11 0.261(4) 0.918(4) 0.846(2) 0.031(4) Uiso d . 1 . .
C C4 0.8493(4) 0.8394(4) 0.6940(2) 0.0282(5) Uani d . 1 . .
H H41 0.748(4) 0.940(4) 0.647(2) 0.027(4) Uiso d . 1 . .
H H42 0.995(4) 0.789(4) 0.655(2) 0.027(4) Uiso d . 1 . .

loop_
_atom_site_aniso_label
_atom_site_aniso_U_11
_atom_site_aniso_U_22
_atom_site_aniso_U_33
_atom_site_aniso_U_12
_atom_site_aniso_U_13
_atom_site_aniso_U_23
Cr1 0.01916(18) 0.01729(18) 0.01228(17) -0.00607(13) -0.00425(11) -0.00170(12)
O6 0.0401(9) 0.0363(10) 0.0225(8) -0.0080(8) -0.0115(7) 0.0083(7)
C6 0.0233(10) 0.0242(11) 0.0161(10) -0.0078(9) -0.0006(8) -0.0052(9)
O5 0.0282(8) 0.0266(9) 0.0510(10) -0.0139(7) -0.0031(7) -0.0027(8)
O8 0.0432(9) 0.0350(9) 0.0230(8) -0.0128(8) -0.0179(7) 0.0042(7)
C8 0.0234(10) 0.0225(11) 0.0223(11) -0.0089(9) -0.0038(8) -0.0034(9)
C5 0.0233(10) 0.0165(10) 0.0222(10) -0.0017(9) -0.0065(8) -0.0023(8)
O7 0.0317(9) 0.0334(9) 0.0260(8) -0.0027(7) 0.0040(7) -0.0098(7)
C7 0.0258(11) 0.0263(11) 0.0171(10) -0.0113(9) -0.0066(8) 0.0025(9)
C3 0.0335(12) 0.0233(11) 0.0266(11) -0.0133(10) -0.0142(9) -0.0010(9)
C2 0.0429(13) 0.0194(11) 0.0200(11) -0.0111(10) -0.0045(9) -0.0073(9)
C1 0.0309(12) 0.0188(11) 0.0339(13) -0.0047(9) -0.0013(10) -0.0080(10)
C4 0.0312(13) 0.0305(13) 0.0302(12) -0.0189(11) -0.0080(10) 0.0021(10)

loop_
_atom_type_symbol
_atom_type_description
_atom_type_scat_dispersion_real
_atom_type_scat_dispersion_imag
_atom_type_scat_source
C C 0.0033 0.0016 'International Tables Vol C Tables 4.2.6.8 and 6.1.1.4'
H H 0.0000 0.0000 'International Tables Vol C Tables 4.2.6.8 and 6.1.1.4'
O O 0.0106 0.0060 'International Tables Vol C Tables 4.2.6.8 and 6.1.1.4'
Cr Cr 0.3209 0.6236 'International Tables Vol C Tables 4.2.6.8 and 6.1.1.4'

loop_
_geom_angle_atom_site_label_1
_geom_angle_atom_site_label_2
_geom_angle_atom_site_label_3
_geom_angle_site_symmetry_1
_geom_angle_site_symmetry_3
_geom_angle
_geom_angle_publ_flag
C5 Cr1 C6 . . 83.10(9) ?
C5 Cr1 C7 . . 99.88(9) ?
C7 Cr1 C6 . . 82.30(8) ?
C5 Cr1 C8 . . 85.80(9) ?
C7 Cr1 C8 . . 84.94(9) ?
C6 Cr1 C8 . . 161.38(9) ?
O6 C6 Cr1 . . 174.03(18) ?
O8 C8 Cr1 . . 176.01(19) ?
O5 C5 Cr1 . . 177.16(18) ?
O7 C7 Cr1 . . 178.99(18) ?
C1 C2 C3 . . 120.8(2) ?
C2 C3 C4 . . 121.6(2) ?
C2 C1 H11 . . 116.0(15) ?
C2 C1 H12 . . 120.2(14) ?
C1 C2 H2 . . 120.7(14) ?
C3 C2 H2 . . 118.0(14) ?
C4 C3 H3 . . 118.6(15) ?
C2 C3 H3 . . 119.2(15) ?
C3 C4 H41 . . 122.7(15) ?
C3 C4 H42 . . 121.8(15) ?
H12 C1 H11 . . 120(2) ?
H41 C4 H42 . . 114(2) ?

loop_
_geom_bond_atom_site_label_1
_geom_bond_atom_site_label_2
_geom_bond_site_symmetry_2
_geom_bond_distance
_geom_bond_publ_flag
Cr1 C5 . 1.852(2) y
Cr1 C6 . 1.887(2) y
Cr1 C7 . 1.873(2) y
Cr1 C8 . 1.914(2) y
Cr1 C1 . 2.312(2) y
Cr1 C2 . 2.184(2) y
Cr1 C3 . 2.190(2) y
Cr1 C4 . 2.325(2) y
O5 C5 . 1.153(3) ?
O6 C6 . 1.148(3) ?
O7 C7 . 1.142(3) ?
O8 C8 . 1.138(2) ?
C1 C2 . 1.379(3) y
C2 C3 . 1.436(3) y
C3 C4 . 1.371(3) y
C1 H11 . 0.92(2) ?
C1 H12 . 0.98(3) ?
C2 H2 . 0.90(2) ?
C3 H3 . 0.92(2) ?
C4 H41 . 0.93(3) ?
C4 H42 . 0.93(3) ?

loop_
_geom_torsion_atom_site_label_1
_geom_torsion_atom_site_label_2
_geom_torsion_atom_site_label_3
_geom_torsion_atom_site_label_4
_geom_torsion_site_symmetry_1
_geom_torsion_site_symmetry_2
_geom_torsion_site_symmetry_3
_geom_torsion_site_symmetry_4
_geom_torsion
_geom_torsion_publ_flag
C4 C3 C2 C1 . . . . -0.3(3) ?
